data_4033832
loop_
_publ_author_name
'Nitisha, ?'
'Venkatakrishnan, Parthasarathy'

_publ_section_title
;
 Accessing [<i>g</i>]-Face \p-Expanded Fluorescent Coumarins by Scholl
 Cyclization.
;
_journal_issue 17
_journal_name_full 'The Journal of organic chemistry'
_journal_page_first 10679
_journal_page_last 10689
_journal_paper_doi 10.1021/acs.joc.9b01223
_journal_volume 84
_journal_year 2019
_chemical_formula_sum 'C24 H18 O4'
_chemical_formula_weight 370.38
_space_group_crystal_system orthorhombic
_space_group_IT_number 33
_space_group_name_Hall 'P 2c -2n'
_space_group_name_H-M_alt 'P n a 21'
_atom_sites_solution_hydrogens geom
_audit_creation_method SHELXL-2012
_cell_angle_alpha 90
_cell_angle_beta 90
_cell_angle_gamma 90
_cell_formula_units_Z 4
_cell_length_a 7.3105(6)
_cell_length_b 19.3271(15)
_cell_length_c 15.1127(10)
_cell_measurement_reflns_used 2909
_cell_measurement_temperature 296(2)
_cell_measurement_theta_max 25.34
_cell_measurement_theta_min 2.52
_cell_volume 2135.3(3)
_computing_cell_refinement 'Bruker SAINT'
_computing_data_collection 'Bruker APEX2'
_computing_data_reduction 'Bruker SAINT'
_computing_molecular_graphics 'Bruker SHELXTL'
_computing_publication_material 'Bruker SHELXTL'
_computing_structure_refinement 'SHELXL-2014/7 (Sheldrick, 2014)'
_computing_structure_solution 'SHELXS-97 (Sheldrick 2008)'
_diffrn_ambient_temperature 296(2)
_diffrn_measured_fraction_theta_full 0.905
_diffrn_measured_fraction_theta_max 0.932
_diffrn_measurement_device_type 'Bruker APEXII CCD Area Detector'
_diffrn_measurement_method '\f and \w scans'
_diffrn_radiation_type MoK\a
_diffrn_radiation_wavelength 0.71073
_diffrn_reflns_av_R_equivalents 0.0417
_diffrn_reflns_av_unetI/netI 0.0492
_diffrn_reflns_Laue_measured_fraction_full 0.905
_diffrn_reflns_Laue_measured_fraction_max 0.932
_diffrn_reflns_limit_h_max 7
_diffrn_reflns_limit_h_min -8
_diffrn_reflns_limit_k_max 22
_diffrn_reflns_limit_k_min -19
_diffrn_reflns_limit_l_max 17
_diffrn_reflns_limit_l_min -17
_diffrn_reflns_number 11089
_diffrn_reflns_point_group_measured_fraction_full 0.867
_diffrn_reflns_point_group_measured_fraction_max 0.893
_diffrn_reflns_theta_full 25.242
_diffrn_reflns_theta_max 24.996
_diffrn_reflns_theta_min 1.711
_exptl_absorpt_coefficient_mu 0.078
_exptl_absorpt_correction_T_max 0.992
_exptl_absorpt_correction_T_min 0.981
_exptl_absorpt_correction_type multi-scan
_exptl_absorpt_process_details 'SADABS (Bruker,2014)'
_exptl_crystal_colour colourless
_exptl_crystal_density_diffrn 1.152
_exptl_crystal_description BLock
_exptl_crystal_F_000 776
_exptl_crystal_size_max 0.250
_exptl_crystal_size_mid 0.220
_exptl_crystal_size_min 0.100
_platon_squeeze_details
;
;
_refine_diff_density_max 0.251
_refine_diff_density_min -0.224
_refine_diff_density_rms 0.045
_refine_ls_abs_structure_details
;
 Flack x determined using 883 quotients [(I+)-(I-)]/[(I+)+(I-)]
 (Parsons and Flack (2004), Acta Cryst. A60, s61).
;
_refine_ls_abs_structure_Flack -0.6(8)
_refine_ls_extinction_coef 0.0016(10)
_refine_ls_extinction_expression Fc^*^=kFc[1+0.001xFc^2^\l^3^/sin(2\q)]^-1/4^
_refine_ls_extinction_method SHELXL
_refine_ls_goodness_of_fit_ref 1.152
_refine_ls_hydrogen_treatment constr
_refine_ls_matrix_type full
_refine_ls_number_parameters 257
_refine_ls_number_reflns 3354
_refine_ls_number_restraints 1
_refine_ls_restrained_S_all 1.152
_refine_ls_R_factor_all 0.0797
_refine_ls_R_factor_gt 0.0558
_refine_ls_shift/su_max 0.000
_refine_ls_shift/su_mean 0.000
_refine_ls_structure_factor_coef Fsqd
_refine_ls_weighting_details
;
 w=1/[\s^2^(Fo^2^)+(0.0779P)^2^+0.0006P]
 where P=(Fo^2^+2Fc^2^)/3
;
_refine_ls_weighting_scheme calc
_refine_ls_wR_factor_gt 0.1451
_refine_ls_wR_factor_ref 0.1565
_reflns_Friedel_coverage 0.840
_reflns_Friedel_fraction_full 0.825
_reflns_Friedel_fraction_max 0.851
_reflns_number_gt 2273
_reflns_number_total 3354
_reflns_threshold_expression 'I > 2\s(I)'
_cod_data_source_file jo9b01223_si_003.cif
_cod_data_source_block shelx
_cod_database_code 4033832
_shelx_space_group_comment
;
The symmetry employed for this shelxl refinement is uniquely defined
by the following loop, which should always be used as a source of
symmetry information in preference to the above space-group names.
They are only intended as comments.
;
_shelx_estimated_absorpt_t_min 0.981
_shelx_estimated_absorpt_t_max 0.992
_shelxl_version_number 2012-9

loop_
_space_group_symop_operation_xyz
'x, y, z'
'-x, -y, z+1/2'
'x+1/2, -y+1/2, z'
'-x+1/2, y+1/2, z+1/2'

loop_
_atom_site_label
_atom_site_type_symbol
_atom_site_fract_x
_atom_site_fract_y
_atom_site_fract_z
_atom_site_U_iso_or_equiv
_atom_site_adp_type
_atom_site_occupancy
_atom_site_site_symmetry_order
_atom_site_calc_flag
_atom_site_refinement_flags_posn
_atom_site_refinement_flags_adp
C1 C 0.8382(7) 0.3734(2) 0.7885(3) 0.0328(11) Uani 1 1 d . .
C2 C 0.9091(8) 0.4050(2) 0.7129(3) 0.0437(13) Uani 1 1 d . .
H2 H 0.9153 0.4530 0.7105 0.052 Uiso 1 1 calc R U
C3 C 0.9704(8) 0.3669(3) 0.6417(3) 0.0471(14) Uani 1 1 d . .
H3 H 1.0202 0.3893 0.5929 0.056 Uiso 1 1 calc R U
C4 C 0.9579(8) 0.2955(2) 0.6425(3) 0.0422(13) Uani 1 1 d . .
C5 C 0.8887(7) 0.2623(2) 0.7163(3) 0.0382(12) Uani 1 1 d . .
H5 H 0.8798 0.2143 0.7168 0.046 Uiso 1 1 calc R U
C6 C 0.8313(8) 0.3004(2) 0.7910(3) 0.0332(11) Uani 1 1 d . .
C7 C 0.7649(7) 0.2651(2) 0.8711(3) 0.0274(10) Uani 1 1 d . .
C8 C 0.7608(7) 0.1939(2) 0.8762(3) 0.0341(12) Uani 1 1 d . .
H8 H 0.7992 0.1684 0.8274 0.041 Uiso 1 1 calc R U
C9 C 0.7008(7) 0.1578(2) 0.9525(3) 0.0321(11) Uani 1 1 d . .
C10 C 0.6976(7) 0.0840(2) 0.9604(3) 0.0359(11) Uani 1 1 d . .
C11 C 0.6394(9) 0.0578(3) 1.0376(3) 0.0490(15) Uani 1 1 d . .
H11 H 0.6357 0.0099 1.0435 0.059 Uiso 1 1 calc R U
C12 C 0.5832(8) 0.0985(3) 1.1107(3) 0.0503(15) Uani 1 1 d . .
C13 C 0.6479(8) 0.1987(2) 1.0235(3) 0.0376(13) Uani 1 1 d . .
C14 C 0.6497(8) 0.2688(2) 1.0214(3) 0.0381(13) Uani 1 1 d . .
H14 H 0.6114 0.2936 1.0709 0.046 Uiso 1 1 calc R U
C15 C 0.7085(7) 0.3046(2) 0.9457(3) 0.0313(11) Uani 1 1 d . .
C16 C 0.7142(7) 0.3797(2) 0.9419(3) 0.0319(12) Uani 1 1 d . .
C17 C 0.6612(8) 0.4199(2) 1.0143(3) 0.0429(13) Uani 1 1 d . .
H17 H 0.6210 0.3982 1.0656 0.051 Uiso 1 1 calc R U
C18 C 0.6673(9) 0.4912(2) 1.0112(3) 0.0461(14) Uani 1 1 d . .
C19 C 0.7251(9) 0.5247(3) 0.9365(3) 0.0528(16) Uani 1 1 d . .
H19 H 0.7280 0.5728 0.9346 0.063 Uiso 1 1 calc R U
C20 C 0.7793(8) 0.4861(2) 0.8636(3) 0.0449(14) Uani 1 1 d . .
H20 H 0.8176 0.5091 0.8127 0.054 Uiso 1 1 calc R U
C21 C 0.7780(7) 0.4133(2) 0.8644(3) 0.0328(11) Uani 1 1 d . .
C22 C 0.9959(10) 0.1909(3) 0.5625(4) 0.0643(17) Uani 1 1 d . .
H22A H 1.0568 0.1693 0.6115 0.096 Uiso 1 1 calc R U
H22B H 1.0488 0.1748 0.5081 0.096 Uiso 1 1 calc R U
H22C H 0.8682 0.1792 0.5638 0.096 Uiso 1 1 calc R U
C23 C 0.7586(9) 0.0388(3) 0.8868(4) 0.0537(15) Uani 1 1 d . .
H23A H 0.7451 -0.0088 0.9037 0.081 Uiso 1 1 calc R U
H23B H 0.8848 0.0481 0.8737 0.081 Uiso 1 1 calc R U
H23C H 0.6856 0.0478 0.8353 0.081 Uiso 1 1 calc R U
C24 C 0.5629(11) 0.5030(3) 1.1611(4) 0.075(2) Uani 1 1 d . .
H24A H 0.4582 0.4740 1.1516 0.113 Uiso 1 1 calc R U
H24B H 0.5324 0.5387 1.2029 0.113 Uiso 1 1 calc R U
H24C H 0.6619 0.4757 1.1840 0.113 Uiso 1 1 calc R U
O1 O 0.5875(6) 0.16914(17) 1.1013(2) 0.0498(11) Uani 1 1 d . .
O2 O 1.0160(6) 0.26329(18) 0.5683(2) 0.0615(11) Uani 1 1 d . .
O3 O 0.5270(6) 0.07725(19) 1.1819(2) 0.0745(14) Uani 1 1 d . .
O4 O 0.6159(6) 0.53347(17) 1.0803(2) 0.0673(13) Uani 1 1 d . .

loop_
_atom_site_aniso_label
_atom_site_aniso_U_11
_atom_site_aniso_U_22
_atom_site_aniso_U_33
_atom_site_aniso_U_23
_atom_site_aniso_U_13
_atom_site_aniso_U_12
C1 0.027(3) 0.032(3) 0.039(2) 0.003(2) -0.0081(19) -0.005(2)
C2 0.059(4) 0.024(3) 0.048(3) 0.005(2) 0.000(2) -0.004(2)
C3 0.058(4) 0.041(3) 0.043(3) 0.008(2) 0.007(2) -0.008(3)
C4 0.047(4) 0.035(3) 0.045(3) -0.004(2) 0.008(2) -0.002(2)
C5 0.046(4) 0.028(3) 0.041(3) 0.001(2) -0.001(2) -0.005(2)
C6 0.022(3) 0.038(3) 0.040(2) 0.001(2) -0.0074(18) 0.000(2)
C7 0.018(3) 0.029(2) 0.036(2) 0.007(2) -0.0030(17) 0.001(2)
C8 0.025(3) 0.035(3) 0.043(3) -0.006(2) 0.0012(19) 0.002(2)
C9 0.029(3) 0.030(3) 0.038(2) 0.003(2) -0.0035(19) -0.001(2)
C10 0.034(3) 0.029(3) 0.044(3) 0.003(2) -0.002(2) 0.000(2)
C11 0.060(5) 0.025(3) 0.062(3) 0.004(2) -0.004(3) 0.006(2)
C12 0.064(5) 0.034(3) 0.053(3) 0.013(3) -0.006(3) -0.002(3)
C13 0.041(4) 0.031(3) 0.040(3) 0.010(2) -0.002(2) -0.004(2)
C14 0.046(4) 0.031(3) 0.037(3) -0.003(2) -0.001(2) 0.003(2)
C15 0.029(3) 0.028(2) 0.036(2) 0.002(2) -0.0080(19) -0.006(2)
C16 0.032(4) 0.029(2) 0.035(2) -0.001(2) -0.0047(19) 0.001(2)
C17 0.048(4) 0.032(3) 0.049(3) 0.003(2) -0.001(2) -0.003(2)
C18 0.050(4) 0.032(3) 0.057(3) -0.006(3) 0.003(2) 0.002(3)
C19 0.065(5) 0.024(3) 0.069(4) -0.008(3) 0.002(3) 0.000(3)
C20 0.048(4) 0.033(3) 0.054(3) 0.013(2) -0.001(2) -0.002(2)
C21 0.028(3) 0.025(2) 0.045(3) -0.001(2) -0.005(2) 0.000(2)
C22 0.086(5) 0.047(3) 0.060(3) -0.010(3) 0.000(3) -0.004(3)
C23 0.052(4) 0.035(3) 0.075(4) 0.004(3) -0.001(3) 0.000(3)
C24 0.097(7) 0.067(4) 0.063(4) -0.014(3) 0.006(3) 0.007(4)
O1 0.070(3) 0.034(2) 0.046(2) 0.0082(16) 0.0093(17) 0.0022(17)
O2 0.087(3) 0.049(2) 0.048(2) -0.0032(18) 0.018(2) -0.009(2)
O3 0.120(4) 0.047(2) 0.057(2) 0.0196(19) 0.018(2) 0.005(2)
O4 0.104(4) 0.038(2) 0.060(2) -0.014(2) 0.014(2) 0.005(2)

loop_
_atom_type_symbol
_atom_type_description
_atom_type_scat_dispersion_real
_atom_type_scat_dispersion_imag
_atom_type_scat_source
C C 0.0033 0.0016 'International Tables Vol C Tables 4.2.6.8 and 6.1.1.4'
H H 0.0000 0.0000 'International Tables Vol C Tables 4.2.6.8 and 6.1.1.4'
O O 0.0106 0.0060 'International Tables Vol C Tables 4.2.6.8 and 6.1.1.4'

loop_
_geom_angle_atom_site_label_1
_geom_angle_atom_site_label_2
_geom_angle_atom_site_label_3
_geom_angle
C2 C1 C6 118.2(4)
C2 C1 C21 121.8(4)
C6 C1 C21 120.0(4)
C3 C2 C1 121.8(4)
C3 C2 H2 119.1
C1 C2 H2 119.1
C2 C3 C4 120.3(4)
C2 C3 H3 119.9
C4 C3 H3 119.9
O2 C4 C5 124.8(4)
O2 C4 C3 115.6(4)
C5 C4 C3 119.6(4)
C4 C5 C6 120.8(4)
C4 C5 H5 119.6
C6 C5 H5 119.6
C1 C6 C5 119.3(4)
C1 C6 C7 119.7(4)
C5 C6 C7 120.9(4)
C8 C7 C15 119.0(4)
C8 C7 C6 121.0(4)
C15 C7 C6 120.0(4)
C7 C8 C9 123.0(4)
C7 C8 H8 118.5
C9 C8 H8 118.5
C13 C9 C8 115.7(4)
C13 C9 C10 119.9(4)
C8 C9 C10 124.4(4)
C11 C10 C9 117.1(4)
C11 C10 C23 121.7(4)
C9 C10 C23 121.2(4)
C10 C11 C12 124.0(5)
C10 C11 H11 118.0
C12 C11 H11 118.0
O3 C12 O1 115.6(5)
O3 C12 C11 126.6(5)
O1 C12 C11 117.7(4)
C14 C13 O1 115.8(4)
C14 C13 C9 123.3(4)
O1 C13 C9 120.8(4)
C13 C14 C15 120.9(4)
C13 C14 H14 119.6
C15 C14 H14 119.6
C14 C15 C7 118.1(4)
C14 C15 C16 122.2(4)
C7 C15 C16 119.7(4)
C17 C16 C21 118.9(4)
C17 C16 C15 121.1(4)
C21 C16 C15 120.0(4)
C18 C17 C16 121.3(4)
C18 C17 H17 119.3
C16 C17 H17 119.3
C19 C18 O4 115.3(4)
C19 C18 C17 120.8(4)
O4 C18 C17 123.9(4)
C18 C19 C20 119.2(4)
C18 C19 H19 120.4
C20 C19 H19 120.4
C19 C20 C21 121.9(4)
C19 C20 H20 119.1
C21 C20 H20 119.1
C20 C21 C16 117.9(4)
C20 C21 C1 121.6(4)
C16 C21 C1 120.6(4)
O2 C22 H22A 109.5
O2 C22 H22B 109.5
H22A C22 H22B 109.5
O2 C22 H22C 109.5
H22A C22 H22C 109.5
H22B C22 H22C 109.5
C10 C23 H23A 109.5
C10 C23 H23B 109.5
H23A C23 H23B 109.5
C10 C23 H23C 109.5
H23A C23 H23C 109.5
H23B C23 H23C 109.5
O4 C24 H24A 109.5
O4 C24 H24B 109.5
H24A C24 H24B 109.5
O4 C24 H24C 109.5
H24A C24 H24C 109.5
H24B C24 H24C 109.5
C12 O1 C13 120.5(4)
C4 O2 C22 118.5(4)
C18 O4 C24 118.9(4)

loop_
_geom_bond_atom_site_label_1
_geom_bond_atom_site_label_2
_geom_bond_distance
C1 C2 1.396(7)
C1 C6 1.411(6)
C1 C21 1.451(6)
C2 C3 1.378(7)
C2 H2 0.9300
C3 C4 1.383(7)
C3 H3 0.9300
C4 O2 1.350(6)
C4 C5 1.383(6)
C5 C6 1.411(7)
C5 H5 0.9300
C6 C7 1.473(6)
C7 C8 1.380(6)
C7 C15 1.422(6)
C8 C9 1.416(6)
C8 H8 0.9300
C9 C13 1.388(6)
C9 C10 1.431(6)
C10 C11 1.340(7)
C10 C23 1.484(7)
C11 C12 1.418(7)
C11 H11 0.9300
C12 O3 1.223(6)
C12 O1 1.373(6)
C13 C14 1.356(6)
C13 O1 1.380(5)
C14 C15 1.404(6)
C14 H14 0.9300
C15 C16 1.454(6)
C16 C17 1.397(6)
C16 C21 1.418(6)
C17 C18 1.378(6)
C17 H17 0.9300
C18 C19 1.369(7)
C18 O4 1.378(6)
C19 C20 1.389(7)
C19 H19 0.9300
C20 C21 1.407(6)
C20 H20 0.9300
C22 O2 1.410(6)
C22 H22A 0.9600
C22 H22B 0.9600
C22 H22C 0.9600
C23 H23A 0.9600
C23 H23B 0.9600
C23 H23C 0.9600
C24 O4 1.411(7)
C24 H24A 0.9600
C24 H24B 0.9600
C24 H24C 0.9600

loop_
_geom_torsion_atom_site_label_1
_geom_torsion_atom_site_label_2
_geom_torsion_atom_site_label_3
_geom_torsion_atom_site_label_4
_geom_torsion
C6 C1 C2 C3 0.4(8)
C21 C1 C2 C3 178.4(5)
C1 C2 C3 C4 1.9(9)
C2 C3 C4 O2 177.9(5)
C2 C3 C4 C5 -1.9(8)
O2 C4 C5 C6 179.9(5)
C3 C4 C5 C6 -0.3(8)
C2 C1 C6 C5 -2.6(7)
C21 C1 C6 C5 179.4(5)
C2 C1 C6 C7 177.3(5)
C21 C1 C6 C7 -0.7(7)
C4 C5 C6 C1 2.5(8)
C4 C5 C6 C7 -177.4(4)
C1 C6 C7 C8 -178.4(5)
C5 C6 C7 C8 1.5(7)
C1 C6 C7 C15 -0.2(7)
C5 C6 C7 C15 179.7(4)
C15 C7 C8 C9 0.7(7)
C6 C7 C8 C9 179.0(4)
C7 C8 C9 C13 -0.9(7)
C7 C8 C9 C10 -179.0(4)
C13 C9 C10 C11 1.0(7)
C8 C9 C10 C11 179.0(5)
C13 C9 C10 C23 -178.1(5)
C8 C9 C10 C23 -0.1(8)
C9 C10 C11 C12 -0.5(8)
C23 C10 C11 C12 178.6(5)
C10 C11 C12 O3 179.0(6)
C10 C11 C12 O1 0.6(9)
C8 C9 C13 C14 0.9(8)
C10 C9 C13 C14 179.1(5)
C8 C9 C13 O1 -179.8(4)
C10 C9 C13 O1 -1.7(7)
O1 C13 C14 C15 180.0(5)
C9 C13 C14 C15 -0.7(8)
C13 C14 C15 C7 0.4(7)
C13 C14 C15 C16 -179.2(5)
C8 C7 C15 C14 -0.4(7)
C6 C7 C15 C14 -178.7(4)
C8 C7 C15 C16 179.2(4)
C6 C7 C15 C16 0.9(7)
C14 C15 C16 C17 0.2(7)
C7 C15 C16 C17 -179.5(5)
C14 C15 C16 C21 178.8(4)
C7 C15 C16 C21 -0.8(7)
C21 C16 C17 C18 1.0(8)
C15 C16 C17 C18 179.6(5)
C16 C17 C18 C19 0.3(9)
C16 C17 C18 O4 179.6(5)
O4 C18 C19 C20 -179.9(5)
C17 C18 C19 C20 -0.5(9)
C18 C19 C20 C21 -0.5(9)
C19 C20 C21 C16 1.7(8)
C19 C20 C21 C1 -178.8(5)
C17 C16 C21 C20 -1.9(7)
C15 C16 C21 C20 179.4(5)
C17 C16 C21 C1 178.6(5)
C15 C16 C21 C1 -0.1(7)
C2 C1 C21 C20 3.4(8)
C6 C1 C21 C20 -178.6(5)
C2 C1 C21 C16 -177.1(5)
C6 C1 C21 C16 0.8(7)
O3 C12 O1 C13 -179.7(5)
C11 C12 O1 C13 -1.2(7)
C14 C13 O1 C12 -178.9(5)
C9 C13 O1 C12 1.7(7)
C5 C4 O2 C22 3.9(8)
C3 C4 O2 C22 -175.9(5)
C19 C18 O4 C24 -177.0(5)
C17 C18 O4 C24 3.6(9)

loop_
_platon_squeeze_void_nr
_platon_squeeze_void_average_x
_platon_squeeze_void_average_y
_platon_squeeze_void_average_z
_platon_squeeze_void_volume
_platon_squeeze_void_count_electrons
_platon_squeeze_void_content
1 -0.014 0.250 0.318 235 61 ' '
2 -0.050 0.750 0.818 235 61 ' '
